data_7703482
loop_
_publ_author_name
'W\"ohlbrandt, Stephan'
'Igeska, Angela'
'Svensson Grape, Erik'
'\/Oien-\/Odegaard, Sigurd'
'Ken Inge, A.'
'Stock, Norbert'

_publ_section_title
;
 Permanent porosity and role of sulfonate groups in coordination networks
 constructed from a new polyfunctional phosphonato-sulfonate linker
 molecule.
;
_journal_issue 8
_journal_name_full 'Dalton transactions (Cambridge, England : 2003)'
_journal_page_first 2724
_journal_page_last 2733
_journal_paper_doi 10.1039/c9dt04571f
_journal_volume 49
_journal_year 2020
_chemical_formula_moiety 'C9 H11 N O9 P2 Pb2 S, 0.5(H2 O)'
_chemical_formula_sum 'C9 H12 N O9.5 P2 Pb2 S'
_chemical_formula_weight 794.58
_space_group_crystal_system monoclinic
_space_group_IT_number 14
_space_group_name_Hall '-P 2ybc'
_space_group_name_H-M_alt 'P 1 21/c 1'
_atom_sites_solution_hydrogens mixed
_atom_sites_solution_primary dual
_audit_creation_date 2020-02-04
_audit_creation_method
;
Olex2 1.2
(compiled 2018.05.29 svn.r3508 for OlexSys, GUI svn.r5506)
;
_audit_update_record
;
2020-02-04 deposited with the CCDC.	2020-02-07 downloaded from the CCDC.
;
_cell_angle_alpha 90
_cell_angle_beta 91.8390(10)
_cell_angle_gamma 90
_cell_formula_units_Z 4
_cell_length_a 5.34340(10)
_cell_length_b 23.6346(3)
_cell_length_c 13.1707(2)
_cell_measurement_reflns_used 1488
_cell_measurement_temperature 100(2)
_cell_measurement_theta_max 23.894
_cell_measurement_theta_min 1.817
_cell_volume 1662.46(5)
_computing_cell_refinement 'DIALS (Evans, 2018)'
_computing_data_collection 'MXCube3 (Mueller, 2011)'
_computing_data_reduction
;
DIALS (Evans, 2018)
SADABS (Bruker, 2018)
;
_computing_molecular_graphics
;
Olex2 (Dolomanov, 2009)
Diamond (Brandenburg, 2014)
;
_computing_publication_material
;
Encifer (Allen, 2004)
Publcif (Westrip, 2010)
;
_computing_structure_refinement
;
SHELXL (Sheldrick, 2015b)
Olex2 (Dolomanov, 2009)
;
_computing_structure_solution
;
SHELXT (Sheldrick, 2015a)
Platon (Spek, 2009)
;
_diffrn_ambient_temperature 100(2)
_diffrn_measured_fraction_theta_full 0.917
_diffrn_measured_fraction_theta_max 0.917
_diffrn_measurement_device 'Biomax (Thunnissen, 2013)'
_diffrn_measurement_device_type 'Eiger 16M detector'
_diffrn_measurement_method '\f scans'
_diffrn_radiation_type synchrotron
_diffrn_radiation_wavelength 0.72932
_diffrn_reflns_av_R_equivalents 0.1585
_diffrn_reflns_av_unetI/netI 0.1060
_diffrn_reflns_Laue_measured_fraction_full 0.917
_diffrn_reflns_Laue_measured_fraction_max 0.917
_diffrn_reflns_limit_h_max 5
_diffrn_reflns_limit_h_min -5
_diffrn_reflns_limit_k_max 24
_diffrn_reflns_limit_k_min -24
_diffrn_reflns_limit_l_max 13
_diffrn_reflns_limit_l_min -13
_diffrn_reflns_number 9995
_diffrn_reflns_point_group_measured_fraction_full 0.917
_diffrn_reflns_point_group_measured_fraction_max 0.917
_diffrn_reflns_theta_full 22.305
_diffrn_reflns_theta_max 22.305
_diffrn_reflns_theta_min 1.817
_diffrn_source synchrotron
_diffrn_standards_number 0
_exptl_absorpt_coefficient_mu 22.036
_exptl_absorpt_correction_T_max 0.7457
_exptl_absorpt_correction_T_min 0.4380
_exptl_absorpt_correction_type multi-scan
_exptl_absorpt_process_details
;
SADABS-2016/2 (Bruker,2016/2) was used for absorption correction.
wR2(int) was 0.1698 before and 0.0791 after correction.
The Ratio of minimum to maximum transmission is 0.5874.
The \l/2 correction factor is Not present.
;
_exptl_crystal_colour colourless
_exptl_crystal_density_diffrn 3.175
_exptl_crystal_description prism
_exptl_crystal_F_000 1436
_exptl_crystal_size_max 0.02
_exptl_crystal_size_mid 0.008
_exptl_crystal_size_min 0.005
_exptl_transmission_factor_max 1.0000
_exptl_transmission_factor_min 0.5874
_refine_diff_density_max 4.370
_refine_diff_density_min -3.240
_refine_diff_density_rms 0.712
_refine_ls_extinction_method none
_refine_ls_goodness_of_fit_ref 1.482
_refine_ls_hydrogen_treatment constr
_refine_ls_matrix_type full
_refine_ls_number_parameters 217
_refine_ls_number_reflns 1804
_refine_ls_number_restraints 109
_refine_ls_restrained_S_all 1.438
_refine_ls_R_factor_all 0.1808
_refine_ls_R_factor_gt 0.1481
_refine_ls_shift/su_max 0.001
_refine_ls_shift/su_mean 0.000
_refine_ls_structure_factor_coef Fsqd
_refine_ls_weighting_details 'w=1/[\s^2^(Fo^2^)+(0.2000P)^2^] where P=(Fo^2^+2Fc^2^)/3'
_refine_ls_weighting_scheme calc
_refine_ls_wR_factor_gt 0.3646
_refine_ls_wR_factor_ref 0.3900
_reflns_Friedel_coverage 0.000
_reflns_number_gt 1206
_reflns_number_total 1804
_reflns_threshold_expression 'I > 2\s(I)'
_cod_data_source_file c9dt04571f2.cif
_cod_data_source_block PbSPP712B
_cod_depositor_comments 'Adding full bibliography for 7703479--7703482.cif.'
_cod_original_formula_sum 'C9 H12 N O9.50 P2 Pb2 S'
_cod_database_code 7703482
_shelx_shelxl_version_number 2018/3
_shelx_space_group_comment
;
The symmetry employed for this shelxl refinement is uniquely defined
by the following loop, which should always be used as a source of
symmetry information in preference to the above space-group names.
They are only intended as comments.
;
_shelx_estimated_absorpt_t_max 0.898
_shelx_estimated_absorpt_t_min 0.667
_olex2_refinement_description
;
1. Fixed Uiso
 At 1.2 times of:
  All C(H) groups, All C(H,H) groups, All N(H) groups
 At 1.5 times of:
  All O(H,H) groups
2. Restrained distances
 H10B-O4
 1.98 with sigma of 0.0002
3. Uiso/Uaniso restraints and constraints
Uanis(O5) \\sim Ueq, Uanis(O3) \\sim Ueq, Uanis(C2) \\sim Ueq, Uanis(C3) \\sim
Ueq, Uanis(O1) \\sim Ueq, Uanis(O7) \\sim Ueq: with sigma of 0.01 and sigma for
terminal atoms of 0.02
Uanis(O10) \\sim Ueq: with sigma of 0.05 and sigma for terminal atoms of 0.06
4. Rigid body (RIGU) restrains
 C4, C5, C6, C7, C9, C8, C1, C3, C2, N1
 with sigma for 1-2 distances of 0.004 and sigma for 1-3 distances of 0.004
5. Others
 Fixed Sof: O10(0.5) H10A(0.5) H10B(0.5)
6.a Free rotating group:
 O10(H10A,H10B)
6.b Ternary CH refined with riding coordinates:
 N1(H1)
6.c Secondary CH2 refined with riding coordinates:
 C1(H1A,H1B), C3(H3A,H3B), C2(H2A,H2B)
6.d Aromatic/amide H refined with riding coordinates:
 C5(H5), C6(H6), C8(H8), C9(H9)
6.e Fitted hexagon refined as free rotating group:
 C4(C5,C6,C7,C8,C9)
;
_olex2_submission_special_instructions 'No special instructions were received'

loop_
_space_group_symop_operation_xyz
'x, y, z'
'-x, y+1/2, -z+1/2'
'-x, -y, -z'
'x, -y-1/2, z-1/2'

loop_
_atom_site_label
_atom_site_type_symbol
_atom_site_fract_x
_atom_site_fract_y
_atom_site_fract_z
_atom_site_U_iso_or_equiv
_atom_site_adp_type
_atom_site_occupancy
_atom_site_site_symmetry_order
_atom_site_calc_flag
_atom_site_refinement_flags_posn
_atom_site_refinement_flags_adp
_atom_site_refinement_flags_occupancy
_atom_site_disorder_assembly
_atom_site_disorder_group
Pb1 Pb 1.2393(3) 0.22205(11) 0.13838(17) 0.0536(11) Uani 1 1 d . . . . .
Pb2 Pb 1.2373(4) 0.13123(11) 0.44082(18) 0.0553(12) Uani 1 1 d . . . . .
S003 S 0.244(3) 0.6095(8) 0.2686(13) 0.062(5) Uani 1 1 d . . . . .
P2 P 0.729(2) 0.3194(7) 0.0995(13) 0.049(4) Uani 1 1 d . . . . .
P1 P 1.114(2) 0.2757(7) 0.3686(12) 0.048(4) Uani 1 1 d . . . . .
O5 O 0.849(6) 0.2610(15) 0.110(3) 0.044(9) Uani 1 1 d . U . . .
O6 O 0.448(5) 0.3095(14) 0.079(2) 0.036(9) Uani 1 1 d . . . . .
O3 O 1.137(7) 0.2128(18) 0.369(3) 0.060(10) Uani 1 1 d . U . . .
O7 O 0.059(7) 0.5927(19) 0.190(3) 0.064(11) Uani 1 1 d . U . . .
O2 O 1.200(6) 0.3043(16) 0.467(2) 0.045(9) Uani 1 1 d . . . . .
C4 C 0.379(6) 0.5427(11) 0.309(3) 0.044(11) Uani 1 1 d . U . . .
C5 C 0.260(5) 0.4922(14) 0.283(3) 0.075(19) Uani 1 1 d G U . . .
H5 H 0.110181 0.492748 0.244782 0.090 Uiso 1 1 calc R . . . .
C6 C 0.365(6) 0.4409(12) 0.313(3) 0.066(17) Uani 1 1 d G U . . .
H6 H 0.285719 0.407090 0.295380 0.080 Uiso 1 1 calc R . . . .
C7 C 0.589(6) 0.4400(11) 0.370(3) 0.052(11) Uani 1 1 d G U . . .
C8 C 0.708(5) 0.4905(14) 0.396(2) 0.049(12) Uani 1 1 d G U . . .
H8 H 0.857406 0.489917 0.434180 0.059 Uiso 1 1 calc R . . . .
C9 C 0.602(5) 0.5418(11) 0.366(3) 0.045(11) Uani 1 1 d G U . . .
H9 H 0.681872 0.575576 0.383582 0.053 Uiso 1 1 calc R . . . .
O4 O 0.852(6) 0.3601(3) 0.025(2) 0.046(9) Uani 1 1 d D . . . .
O8 O 0.138(7) 0.630(2) 0.357(3) 0.069(13) Uani 1 1 d . . . . .
C1 C 0.779(9) 0.362(2) 0.215(4) 0.038(10) Uani 1 1 d . U . . .
H1A H 0.957809 0.368537 0.224098 0.045 Uiso 1 1 calc R . . . .
H1B H 0.703090 0.399100 0.202231 0.045 Uiso 1 1 calc R . . . .
O9 O 0.437(6) 0.641(2) 0.227(3) 0.067(12) Uani 1 1 d . . . . .
N1 N 0.684(7) 0.341(2) 0.314(3) 0.043(8) Uani 1 1 d . U . . .
H1 H 0.502895 0.336750 0.302536 0.052 Uiso 1 1 calc R . . . .
C3 C 0.710(10) 0.386(2) 0.389(4) 0.048(8) Uani 1 1 d . U . . .
H3A H 0.887163 0.392939 0.400111 0.057 Uiso 1 1 calc R . . . .
H3B H 0.647688 0.371371 0.452513 0.057 Uiso 1 1 calc R . . . .
O1 O 1.233(6) 0.2962(17) 0.276(3) 0.049(9) Uani 1 1 d . U . . .
C2 C 0.768(9) 0.286(2) 0.348(4) 0.044(10) Uani 1 1 d . U . . .
H2A H 0.709018 0.258178 0.298044 0.053 Uiso 1 1 calc R . . . .
H2B H 0.687453 0.277136 0.411050 0.053 Uiso 1 1 calc R . . . .
O10 O 0.780(14) 0.4766(3) 0.038(7) 0.08(3) Uani 0.5 1 d . U P A -1
H10A H 0.843018 0.496540 -0.008777 0.118 Uiso 0.5 1 d G . P A -1
H10B H 0.840939 0.443757 0.029358 0.118 Uiso 0.5 1 d DG . P A -1

loop_
_atom_site_aniso_label
_atom_site_aniso_U_11
_atom_site_aniso_U_22
_atom_site_aniso_U_33
_atom_site_aniso_U_23
_atom_site_aniso_U_13
_atom_site_aniso_U_12
Pb1 0.0312(14) 0.066(2) 0.0626(18) -0.0004(12) -0.0192(10) 0.0047(10)
Pb2 0.0332(15) 0.064(2) 0.0670(19) -0.0007(12) -0.0191(10) 0.0005(10)
S003 0.031(7) 0.077(13) 0.077(11) 0.015(10) -0.017(7) 0.001(8)
P2 0.034(7) 0.041(10) 0.069(10) 0.017(8) -0.021(6) 0.005(6)
P1 0.024(7) 0.055(11) 0.065(10) 0.002(8) -0.019(6) 0.001(6)
O5 0.047(11) 0.040(12) 0.043(12) -0.003(9) -0.001(9) -0.004(9)
O6 0.028(16) 0.05(2) 0.032(18) -0.025(16) -0.002(13) 0.020(15)
O3 0.056(12) 0.060(14) 0.062(13) 0.004(10) -0.009(9) 0.002(9)
O7 0.064(13) 0.064(14) 0.063(14) 0.011(10) 0.000(9) -0.001(9)
O2 0.05(2) 0.04(2) 0.04(2) -0.031(18) -0.010(15) 0.000(17)
C4 0.038(18) 0.033(18) 0.06(3) 0.01(2) -0.013(17) -0.004(15)
C5 0.06(3) 0.04(2) 0.13(5) 0.00(2) -0.04(3) -0.004(14)
C6 0.06(2) 0.034(19) 0.10(4) -0.01(2) -0.03(2) -0.008(15)
C7 0.036(17) 0.046(12) 0.07(3) 0.002(14) -0.007(17) -0.004(10)
C8 0.05(2) 0.046(13) 0.05(3) 0.009(16) -0.03(2) -0.005(13)
C9 0.040(19) 0.042(14) 0.05(3) 0.016(19) -0.011(17) -0.012(14)
O4 0.06(2) 0.04(2) 0.028(19) 0.021(17) -0.011(16) -0.005(18)
O8 0.06(2) 0.11(4) 0.04(2) -0.04(2) 0.002(18) 0.01(2)
C1 0.04(3) 0.03(3) 0.043(15) -0.009(14) -0.008(16) 0.00(2)
O9 0.03(2) 0.10(4) 0.07(3) 0.01(3) -0.037(18) 0.01(2)
N1 0.030(18) 0.053(12) 0.046(14) 0.001(9) -0.007(13) 0.007(12)
C3 0.049(12) 0.048(10) 0.047(12) 0.003(8) 0.005(9) 0.000(9)
O1 0.040(11) 0.051(13) 0.055(12) 0.002(9) 0.000(9) -0.004(9)
C2 0.040(14) 0.048(11) 0.044(14) 0.002(9) -0.002(9) 0.001(9)
O10 0.08(4) 0.05(5) 0.10(5) -0.04(4) 0.02(4) -0.02(4)

loop_
_atom_type_symbol
_atom_type_description
_atom_type_scat_dispersion_real
_atom_type_scat_dispersion_imag
_atom_type_scat_source
C C 0.0037 0.0017 'International Tables Vol C Tables 4.2.6.8 and 6.1.1.4'
H H 0.0000 0.0000 'International Tables Vol C Tables 4.2.6.8 and 6.1.1.4'
N N 0.0061 0.0033 'International Tables Vol C Tables 4.2.6.8 and 6.1.1.4'
O O 0.0123 0.0065 'International Tables Vol C Tables 4.2.6.8 and 6.1.1.4'
P P 0.1089 0.1019 'International Tables Vol C Tables 4.2.6.8 and 6.1.1.4'
Pb Pb -3.7576 10.5586 'International Tables Vol C Tables 4.2.6.8 and 6.1.1.4'
S S 0.1294 0.1310 'International Tables Vol C Tables 4.2.6.8 and 6.1.1.4'

loop_
_geom_angle_atom_site_label_1
_geom_angle_atom_site_label_2
_geom_angle_atom_site_label_3
_geom_angle
_geom_angle_site_symmetry_1
_geom_angle_site_symmetry_3
O5 Pb1 O6 91.7(11) . 1_655
O5 Pb1 O2 84.2(11) . 4_565
O5 Pb1 O1 78.8(12) . .
O6 Pb1 O1 70.5(11) 1_655 .
O2 Pb1 O6 86.9(11) 4_565 1_655
O2 Pb1 O1 151.0(13) 4_565 .
O3 Pb2 O6 85.5(13) . 4_666
O3 Pb2 O7 83.2(15) . 2_645
O3 Pb2 O4 85.5(11) . 4_566
O7 Pb2 O6 164.4(12) 2_645 4_666
O4 Pb2 O6 89.5(9) 4_566 4_666
O4 Pb2 O7 79.1(11) 4_566 2_645
O7 S003 C4 103(2) . .
O8 S003 O7 114(3) . .
O8 S003 C4 103(3) . .
O9 S003 O7 111(2) . .
O9 S003 C4 106(2) . .
O9 S003 O8 118(3) . .
O5 P2 O6 107(2) . .
O5 P2 O4 115.9(18) . .
O5 P2 C1 112(2) . .
O6 P2 O4 114.6(19) . .
O6 P2 C1 110(2) . .
O4 P2 C1 98(2) . .
O3 P1 O2 115(2) . .
O3 P1 C2 102(2) . .
O2 P1 C2 110(2) . .
O1 P1 O3 107(2) . .
O1 P1 O2 115(2) . .
O1 P1 C2 107(2) . .
P2 O5 Pb1 139(2) . .
Pb1 O6 Pb2 119.5(11) 1_455 4_465
P2 O6 Pb1 121.1(18) . 1_455
P2 O6 Pb2 116.9(19) . 4_465
P1 O3 Pb2 153(3) . .
S003 O7 Pb2 143(3) . 2_655
P1 O2 Pb1 136(2) . 4_566
C5 C4 S003 120.1(17) . .
C5 C4 C9 120.0 . .
C9 C4 S003 119.9(17) . .
C4 C5 H5 120.0 . .
C4 C5 C6 120.0 . .
C6 C5 H5 120.0 . .
C5 C6 H6 120.0 . .
C7 C6 C5 120.0 . .
C7 C6 H6 120.0 . .
C6 C7 C3 118(3) . .
C8 C7 C6 120.0 . .
C8 C7 C3 121(3) . .
C7 C8 H8 120.0 . .
C7 C8 C9 120.0 . .
C9 C8 H8 120.0 . .
C4 C9 H9 120.0 . .
C8 C9 C4 120.0 . .
C8 C9 H9 120.0 . .
P2 O4 Pb2 138.2(14) . 4_565
P2 C1 H1A 107.5 . .
P2 C1 H1B 107.5 . .
H1A C1 H1B 107.0 . .
N1 C1 P2 119(3) . .
N1 C1 H1A 107.5 . .
N1 C1 H1B 107.5 . .
C1 N1 H1 104.7 . .
C3 N1 C1 108(4) . .
C3 N1 H1 104.7 . .
C2 N1 C1 117(4) . .
C2 N1 H1 104.7 . .
C2 N1 C3 116(4) . .
C7 C3 H3A 107.4 . .
C7 C3 H3B 107.4 . .
N1 C3 C7 120(5) . .
N1 C3 H3A 107.4 . .
N1 C3 H3B 107.4 . .
H3A C3 H3B 106.9 . .
P1 O1 Pb1 112(2) . .
P1 C2 H2A 108.0 . .
P1 C2 H2B 108.0 . .
N1 C2 P1 117(4) . .
N1 C2 H2A 108.0 . .
N1 C2 H2B 108.0 . .
H2A C2 H2B 107.3 . .
H10A O10 H10B 104.5 . .

loop_
_geom_bond_atom_site_label_1
_geom_bond_atom_site_label_2
_geom_bond_distance
_geom_bond_site_symmetry_2
Pb1 O5 2.30(3) .
Pb1 O6 2.49(4) 1_655
Pb1 O2 2.34(4) 4_565
Pb1 O1 2.52(4) .
Pb2 O6 2.53(3) 4_666
Pb2 O3 2.21(4) .
Pb2 O7 2.48(4) 2_645
Pb2 O4 2.38(3) 4_566
S003 O7 1.46(4) .
S003 C4 1.81(3) .
S003 O8 1.40(4) .
S003 O9 1.40(5) .
P2 O5 1.53(4) .
P2 O6 1.53(3) .
P2 O4 1.54(3) .
P2 C1 1.84(5) .
P1 O3 1.49(4) .
P1 O2 1.52(3) .
P1 O1 1.48(4) .
P1 C2 1.87(5) .
C4 C5 1.3900 .
C4 C9 1.3900 .
C5 H5 0.9300 .
C5 C6 1.3900 .
C6 H6 0.9300 .
C6 C7 1.3900 .
C7 C8 1.3900 .
C7 C3 1.45(6) .
C8 H8 0.9300 .
C8 C9 1.3900 .
C9 H9 0.9300 .
C1 H1A 0.9700 .
C1 H1B 0.9700 .
C1 N1 1.51(7) .
N1 H1 0.9800 .
N1 C3 1.45(7) .
N1 C2 1.44(7) .
C3 H3A 0.9700 .
C3 H3B 0.9700 .
C2 H2A 0.9700 .
C2 H2B 0.9700 .
O10 H10A 0.8507 .
O10 H10B 0.8501 .
